data_7215771
loop_
_publ_author_name
'Niedzicki, Leszek'
'Karpierz, Ewelina'
'Zawadzki, Maciej'
'Dranka, Maciej'
'Kasprzyk, Marta'
'Zalewska, Aldona'
'Marcinek, Marek'
'Zachara, Janusz'
'Doma\'nska, Urszula'
'Wieczorek, W\/ladys\/law'

_publ_section_title
;
 Lithium cation conducting TDI anion-based ionic liquids.
;
_journal_issue 23
_journal_name_full 'Physical chemistry chemical physics : PCCP'
_journal_page_first 11417
_journal_page_last 11425
_journal_paper_doi 10.1039/c3cp55354j
_journal_volume 16
_journal_year 2014
_chemical_formula_moiety 'C12 F6 Li N8, C7 H13 N2'
_chemical_formula_sum 'C19 H13 F6 Li N10'
_chemical_formula_weight 502.33
_chemical_name_common PMImLiTDI
_space_group_crystal_system triclinic
_space_group_IT_number 2
_space_group_name_Hall '-P 1'
_space_group_name_H-M_alt 'P -1'
_symmetry_cell_setting triclinic
_symmetry_Int_Tables_number 2
_symmetry_space_group_name_Hall '-P 1'
_symmetry_space_group_name_H-M 'P -1'
_atom_sites_solution_hydrogens geom
_atom_sites_solution_primary direct
_atom_sites_solution_secondary difmap
_audit_creation_date 2012-05-27
_audit_creation_method
;
  Olex2 1.2-beta
  (compiled 2012.05.09 svn.r2324, GUI svn.r4230)
;
_cell_angle_alpha 74.9663(14)
_cell_angle_beta 77.5238(13)
_cell_angle_gamma 78.6965(13)
_cell_formula_units_Z 2
_cell_length_a 8.28368(13)
_cell_length_b 11.45842(18)
_cell_length_c 12.57923(20)
_cell_measurement_reflns_used 35212
_cell_measurement_temperature 100
_cell_measurement_theta_max 66.5607
_cell_measurement_theta_min 3.6919
_cell_volume 1113.42(3)
_computing_cell_refinement
;
CrysAlisPro, Agilent Technologies,
Version 1.171.35.19 (release 27-10-2011 CrysAlis171 .NET)
(compiled Oct 27 2011,15:02:11)
;
_computing_data_collection
;
CrysAlisPro, Agilent Technologies,
Version 1.171.35.19 (release 27-10-2011 CrysAlis171 .NET)
(compiled Oct 27 2011,15:02:11)
;
_computing_data_reduction
;
CrysAlisPro, Agilent Technologies,
Version 1.171.35.19 (release 27-10-2011 CrysAlis171 .NET)
(compiled Oct 27 2011,15:02:11)
;
_computing_molecular_graphics
;
O. V. Dolomanov, L. J. Bourhis, R. J. Gildea, J. A. K. Howard and H. Puschmann,
OLEX2: a complete structure solution, refinement and analysis program.
J. Appl. Cryst. (2009). 42, 339-341.
;
_computing_publication_material
;
O. V. Dolomanov, L. J. Bourhis, R. J. Gildea, J. A. K. Howard and H. Puschmann,
OLEX2: a complete structure solution, refinement and analysis program.
J. Appl. Cryst. (2009). 42, 339-341.
;
_computing_structure_refinement
;
SHELXL, G.M. Sheldrick, Acta Cryst.
(2008). A64, 112-122
;
_computing_structure_solution 'SHELXS-97 (Sheldrick, 1990)'
_diffrn_ambient_temperature 100.0
_diffrn_detector_area_resol_mean 10.3347
_diffrn_measured_fraction_theta_full 0.998
_diffrn_measured_fraction_theta_max 0.998
_diffrn_measurement_details
;
  1 omega  -42.00  -11.00   1.0000    2.0000
omega____ theta____ kappa____ phi______ frames
    -      -41.0372  -77.0000  120.0000 31

  2 omega   15.00   53.00   1.0000    2.0000
omega____ theta____ kappa____ phi______ frames
    -       41.0372   77.0000  -90.0000 38

  3 omega  -35.00   66.00   1.0000    2.0000
omega____ theta____ kappa____ phi______ frames
    -       41.0372  -38.0000  120.0000 101

  4 omega   62.00   90.00   1.0000    2.0000
omega____ theta____ kappa____ phi______ frames
    -       41.0372   38.0000   90.0000 28

  5 omega   11.00   58.00   1.0000    2.0000
omega____ theta____ kappa____ phi______ frames
    -       41.0372   77.0000    0.0000 47

  6 omega   88.00  115.00   1.0000    2.0000
omega____ theta____ kappa____ phi______ frames
    -       41.0372   77.0000  -90.0000 27

  7 omega   59.00  109.00   1.0000    2.0000
omega____ theta____ kappa____ phi______ frames
    -       41.0372   77.0000 -120.0000 50

  8 omega   12.00   70.00   1.0000    2.0000
omega____ theta____ kappa____ phi______ frames
    -       41.0372   57.0000 -150.0000 58

  9 omega    8.00   53.00   1.0000    2.0000
omega____ theta____ kappa____ phi______ frames
    -       41.0372   77.0000 -120.0000 45

 10 omega   17.00   42.00   1.0000    2.0000
omega____ theta____ kappa____ phi______ frames
    -       41.0372   38.0000   90.0000 25

 11 omega   -2.00   96.00   1.0000    2.0000
omega____ theta____ kappa____ phi______ frames
    -       41.0372 -125.0000   30.0000 98

 12 omega   12.00   37.00   1.0000    2.0000
omega____ theta____ kappa____ phi______ frames
    -       41.0372   57.0000    0.0000 25

 13 omega    9.00  113.00   1.0000    2.0000
omega____ theta____ kappa____ phi______ frames
    -       41.0372   77.0000   90.0000 104

 14 omega  -70.00  -43.00   1.0000    5.0000
omega____ theta____ kappa____ phi______ frames
    -      -77.0000  -77.0000 -180.0000 27

 15 omega  -71.00  -45.00   1.0000    5.0000
omega____ theta____ kappa____ phi______ frames
    -      -77.0000  -71.0000    0.0000 26

 16 omega  -70.00  -44.00   1.0000    5.0000
omega____ theta____ kappa____ phi______ frames
    -      -77.0000  -76.0000  -51.0000 26

 17 omega  -70.00  -43.00   1.0000    5.0000
omega____ theta____ kappa____ phi______ frames
    -      -77.0000  -79.0000  153.0000 27

 18 omega -150.00 -123.00   1.0000    5.0000
omega____ theta____ kappa____ phi______ frames
    -      -77.0000  -73.0000   83.0000 27

 19 omega  -69.00  -43.00   1.0000    5.0000
omega____ theta____ kappa____ phi______ frames
    -      -77.0000  -77.0000 -150.0000 26

 20 omega  -69.00  -43.00   1.0000    5.0000
omega____ theta____ kappa____ phi______ frames
    -      -77.0000  -77.0000  120.0000 26

 21 omega  -68.00  -43.00   1.0000    5.0000
omega____ theta____ kappa____ phi______ frames
    -      -77.0000  -77.0000  -90.0000 25

 22 omega  -70.00  -44.00   1.0000    5.0000
omega____ theta____ kappa____ phi______ frames
    -      -77.0000  -75.0000  -27.0000 26

 23 omega -115.00  -90.00   1.0000    5.0000
omega____ theta____ kappa____ phi______ frames
    -      -77.0000  130.0000 -179.0000 25

 24 omega  -72.00  -45.00   1.0000    5.0000
omega____ theta____ kappa____ phi______ frames
    -      -77.0000  -69.0000 -148.0000 27

 25 omega  -69.00  -43.00   1.0000    5.0000
omega____ theta____ kappa____ phi______ frames
    -      -77.0000  -77.0000 -113.0000 26

 26 omega  -69.00  -43.00   1.0000    5.0000
omega____ theta____ kappa____ phi______ frames
    -      -77.0000  -77.0000   30.0000 26

 27 omega  -70.00  -44.00   1.0000    5.0000
omega____ theta____ kappa____ phi______ frames
    -      -77.0000  -72.0000  -89.0000 26

 28 omega  -70.00  -44.00   1.0000    5.0000
omega____ theta____ kappa____ phi______ frames
    -      -77.0000  -73.0000   83.0000 26

 29 omega  -69.00  -43.00   1.0000    5.0000
omega____ theta____ kappa____ phi______ frames
    -      -77.0000  -77.0000   60.0000 26

 30 omega  -71.00  -44.00   1.0000    5.0000
omega____ theta____ kappa____ phi______ frames
    -      -77.0000  -77.0000    0.0000 27

 31 omega   28.00   76.00   1.0000    5.0000
omega____ theta____ kappa____ phi______ frames
    -       92.5000  -45.0000 -180.0000 48

 32 omega   59.00  170.00   1.0000    5.0000
omega____ theta____ kappa____ phi______ frames
    -       92.5000   77.0000  120.0000 111

 33 omega   59.00  112.00   1.0000    5.0000
omega____ theta____ kappa____ phi______ frames
    -       92.5000   77.0000 -150.0000 53

 34 omega   18.00   63.00   1.0000    5.0000
omega____ theta____ kappa____ phi______ frames
    -       92.5000  -61.0000 -180.0000 45

 35 omega   60.00   86.00   1.0000    5.0000
omega____ theta____ kappa____ phi______ frames
    -       92.5000   77.0000   30.0000 26

 36 omega  119.00  166.00   1.0000    5.0000
omega____ theta____ kappa____ phi______ frames
    -       92.5000   77.0000 -180.0000 47

 37 omega   59.00   97.00   1.0000    5.0000
omega____ theta____ kappa____ phi______ frames
    -       92.5000   77.0000 -180.0000 38

 38 omega   61.00  129.00   1.0000    5.0000
omega____ theta____ kappa____ phi______ frames
    -       92.5000  -93.0000    0.0000 68

 39 omega  130.00  167.00   1.0000    5.0000
omega____ theta____ kappa____ phi______ frames
    -       92.5000   77.0000   90.0000 37

 40 omega   88.00  127.00   1.0000    5.0000
omega____ theta____ kappa____ phi______ frames
    -       92.5000   77.0000  -60.0000 39

 41 omega   60.00  111.00   1.0000    5.0000
omega____ theta____ kappa____ phi______ frames
    -       92.5000   77.0000   90.0000 51

 42 omega   65.00  104.00   1.0000    5.0000
omega____ theta____ kappa____ phi______ frames
    -       92.5000  -88.0000  -80.0000 39

 43 omega   60.00   85.00   1.0000    5.0000
omega____ theta____ kappa____ phi______ frames
    -       92.5000   77.0000  -60.0000 25

 44 omega   40.00  103.00   1.0000    5.0000
omega____ theta____ kappa____ phi______ frames
    -       92.5000  -77.0000   90.0000 63

 45 omega  132.00  159.00   1.0000    5.0000
omega____ theta____ kappa____ phi______ frames
    -       92.5000   77.0000  -90.0000 27

 46 omega   60.00  122.00   1.0000    5.0000
omega____ theta____ kappa____ phi______ frames
    -       92.5000   77.0000  -90.0000 62

 47 omega    8.00   35.00   1.0000    5.0000
omega____ theta____ kappa____ phi______ frames
    -       92.5000  -88.0000  -80.0000 27

 48 omega   89.00  147.00   1.0000    5.0000
omega____ theta____ kappa____ phi______ frames
    -       92.5000  -15.0000  -30.0000 58

 49 omega   32.00   66.00   1.0000    5.0000
omega____ theta____ kappa____ phi______ frames
    -       92.5000   15.0000  150.0000 34

 50 omega   94.00  128.00   1.0000    5.0000
omega____ theta____ kappa____ phi______ frames
    -       92.5000   15.0000  150.0000 34

 51 omega  151.00  176.00   1.0000    5.0000
omega____ theta____ kappa____ phi______ frames
    -       92.5000   15.0000  150.0000 25

 52 omega   11.00   38.00   1.0000    5.0000
omega____ theta____ kappa____ phi______ frames
    -       92.5000  -94.0000 -180.0000 27

 53 omega   36.00   63.00   1.0000    5.0000
omega____ theta____ kappa____ phi______ frames
    -       92.5000  -15.0000  -30.0000 27

 54 omega   10.00   35.00   1.0000    5.0000
omega____ theta____ kappa____ phi______ frames
    -       92.5000  -15.0000  -30.0000 25

 55 omega  130.00  161.00   1.0000    5.0000
omega____ theta____ kappa____ phi______ frames
    -       92.5000  130.0000    0.0000 31

 56 omega   92.00  169.00   1.0000    5.0000
omega____ theta____ kappa____ phi______ frames
    -       92.5000   77.0000   60.0000 77

 57 omega  113.00  140.00   1.0000    5.0000
omega____ theta____ kappa____ phi______ frames
    -       92.5000   45.0000   90.0000 27

 58 omega  114.00  165.00   1.0000    5.0000
omega____ theta____ kappa____ phi______ frames
    -       92.5000   77.0000 -150.0000 51

 59 omega   70.00  120.00   1.0000    5.0000
omega____ theta____ kappa____ phi______ frames
    -       92.5000  -92.0000 -148.0000 50

 60 omega   59.00   89.00   1.0000    5.0000
omega____ theta____ kappa____ phi______ frames
    -       92.5000   77.0000   60.0000 30

 61 omega  100.00  154.00   1.0000    5.0000
omega____ theta____ kappa____ phi______ frames
    -       92.5000   77.0000    0.0000 54

 62 omega   30.00   61.00   1.0000    5.0000
omega____ theta____ kappa____ phi______ frames
    -       92.5000  -45.0000   60.0000 31

 63 omega   77.00  104.00   1.0000    5.0000
omega____ theta____ kappa____ phi______ frames
    -       92.5000   45.0000   90.0000 27

 64 omega   60.00   93.00   1.0000    5.0000
omega____ theta____ kappa____ phi______ frames
    -       92.5000   77.0000    0.0000 33

 65 omega   59.00  136.00   1.0000    5.0000
omega____ theta____ kappa____ phi______ frames
    -       92.5000   77.0000 -120.0000 77

 66 omega   21.00   77.00   1.0000    5.0000
omega____ theta____ kappa____ phi______ frames
    -       92.5000  -45.0000   90.0000 56

 67 omega   54.00   79.00   1.0000    5.0000
omega____ theta____ kappa____ phi______ frames
    -       92.5000  -94.0000  150.0000 25

 68 omega   22.00  121.00   1.0000    5.0000
omega____ theta____ kappa____ phi______ frames
    -       92.5000  -61.0000 -120.0000 99

 69 omega   97.00  138.00   1.0000    5.0000
omega____ theta____ kappa____ phi______ frames
    -       92.5000   77.0000  -30.0000 41

 70 omega   60.00   95.00   1.0000    5.0000
omega____ theta____ kappa____ phi______ frames
    -       92.5000   77.0000  -30.0000 35

 71 omega  133.00  160.00   1.0000    5.0000
omega____ theta____ kappa____ phi______ frames
    -       92.5000   61.0000  120.0000 27

 72 omega   81.00  108.00   1.0000    5.0000
omega____ theta____ kappa____ phi______ frames
    -       92.5000   61.0000  120.0000 27

 73 omega  146.00  171.00   1.0000    5.0000
omega____ theta____ kappa____ phi______ frames
    -       92.5000   77.0000  150.0000 25

 74 omega   92.00  130.00   1.0000    5.0000
omega____ theta____ kappa____ phi______ frames
    -       92.5000   61.0000 -180.0000 38

 75 omega   21.00   49.00   1.0000    5.0000
omega____ theta____ kappa____ phi______ frames
    -       92.5000 -125.0000 -150.0000 28

 76 omega   58.00   96.00   1.0000    5.0000
omega____ theta____ kappa____ phi______ frames
    -       92.5000 -125.0000 -150.0000 38

 77 omega   21.00   48.00   1.0000    5.0000
omega____ theta____ kappa____ phi______ frames
    -       92.5000 -125.0000 -120.0000 27

 78 omega   60.00   94.00   1.0000    5.0000
omega____ theta____ kappa____ phi______ frames
    -       92.5000 -125.0000 -120.0000 34

 79 omega   66.00  102.00   1.0000    5.0000
omega____ theta____ kappa____ phi______ frames
    -       92.5000   45.0000   60.0000 36

 80 omega   49.00   74.00   1.0000    5.0000
omega____ theta____ kappa____ phi______ frames
    -       92.5000  -94.0000   60.0000 25

 81 omega   75.00  102.00   1.0000    5.0000
omega____ theta____ kappa____ phi______ frames
    -       92.5000  125.0000  150.0000 27

 82 omega  130.00  165.00   1.0000    5.0000
omega____ theta____ kappa____ phi______ frames
    -       92.5000  125.0000  150.0000 35

 83 omega   61.00  135.00   1.0000    5.0000
omega____ theta____ kappa____ phi______ frames
    -       92.5000   77.0000  150.0000 74

 84 omega -115.00  -11.00   1.0000    2.0000
omega____ theta____ kappa____ phi______ frames
    -      -41.0372  -57.0000   30.0000 104

 85 omega  -98.00  -18.00   1.0000    2.0000
omega____ theta____ kappa____ phi______ frames
    -      -41.0372  125.0000 -180.0000 80

 86 omega -120.00   -7.00   1.0000    2.0000
omega____ theta____ kappa____ phi______ frames
    -      -41.0372  -77.0000 -150.0000 113

 87 omega  -75.00   38.00   1.0000    2.0000
omega____ theta____ kappa____ phi______ frames
    -      -41.0372   77.0000   90.0000 113

 88 omega  -75.00   38.00   1.0000    2.0000
omega____ theta____ kappa____ phi______ frames
    -      -41.0372   77.0000  -30.0000 113

 89 omega  -48.00  130.00   1.0000    2.0000
omega____ theta____ kappa____ phi______ frames
    -       41.0372    0.0000 -150.0000 178

 90 omega  -48.00  130.00   1.0000    2.0000
omega____ theta____ kappa____ phi______ frames
    -       41.0372    0.0000 -180.0000 178

 91 omega   11.00  115.00   1.0000    2.0000
omega____ theta____ kappa____ phi______ frames
    -       41.0372   57.0000   90.0000 104

 92 omega    7.00  120.00   1.0000    2.0000
omega____ theta____ kappa____ phi______ frames
    -       41.0372   77.0000  -30.0000 113

 93 omega  -35.00   67.00   1.0000    2.0000
omega____ theta____ kappa____ phi______ frames
    -       41.0372  -38.0000   60.0000 102

 94 omega   64.00  115.00   1.0000    2.0000
omega____ theta____ kappa____ phi______ frames
    -       41.0372  140.0000   64.0000 51

 95 omega   15.00  117.00   1.0000    2.0000
omega____ theta____ kappa____ phi______ frames
    -       41.0372   38.0000 -180.0000 102

 96 omega  -38.00   75.00   1.0000    2.0000
omega____ theta____ kappa____ phi______ frames
    -       41.0372  -77.0000   30.0000 113

 97 omega -156.00  -43.00   1.0000    5.0000
omega____ theta____ kappa____ phi______ frames
    -      -77.0000  -77.0000 -113.0000 113

 98 omega -153.00  -45.00   1.0000    5.0000
omega____ theta____ kappa____ phi______ frames
    -      -77.0000  -71.0000   69.0000 108

 99 omega -152.00  -45.00   1.0000    5.0000
omega____ theta____ kappa____ phi______ frames
    -      -77.0000  -68.0000  146.0000 107

100 omega -153.00  -45.00   1.0000    5.0000
omega____ theta____ kappa____ phi______ frames
    -      -77.0000  -71.0000  -55.0000 108

101 omega -155.00  -44.00   1.0000    5.0000
omega____ theta____ kappa____ phi______ frames
    -      -77.0000  -75.0000  -27.0000 111

102 omega -155.00  -44.00   1.0000    5.0000
omega____ theta____ kappa____ phi______ frames
    -      -77.0000  -76.0000  -12.0000 111

103 omega -156.00  -43.00   1.0000    5.0000
omega____ theta____ kappa____ phi______ frames
    -      -77.0000  -77.0000  -60.0000 113

104 omega -153.00  -45.00   1.0000    5.0000
omega____ theta____ kappa____ phi______ frames
    -      -77.0000  -71.0000   37.0000 108

105 omega -153.00  -45.00   1.0000    5.0000
omega____ theta____ kappa____ phi______ frames
    -      -77.0000  -70.0000   91.0000 108

106 omega -153.00  -45.00   1.0000    5.0000
omega____ theta____ kappa____ phi______ frames
    -      -77.0000  -69.0000 -178.0000 108

107 omega   18.00   77.00   1.0000    5.0000
omega____ theta____ kappa____ phi______ frames
    -       92.5000  -45.0000 -120.0000 59

108 omega   59.00  171.00   1.0000    5.0000
omega____ theta____ kappa____ phi______ frames
    -       92.5000   77.0000  -30.0000 112

109 omega   15.00   69.00   1.0000    5.0000
omega____ theta____ kappa____ phi______ frames
    -       92.5000  -30.0000   30.0000 54

110 omega   18.00   77.00   1.0000    5.0000
omega____ theta____ kappa____ phi______ frames
    -       92.5000  -45.0000  -90.0000 59

111 omega   14.00  126.00   1.0000    5.0000
omega____ theta____ kappa____ phi______ frames
    -       92.5000  -77.0000    0.0000 112

112 omega   62.00  157.00   1.0000    5.0000
omega____ theta____ kappa____ phi______ frames
    -       92.5000   61.0000  150.0000 95

113 omega   59.00  171.00   1.0000    5.0000
omega____ theta____ kappa____ phi______ frames
    -       92.5000   77.0000 -120.0000 112

114 omega   65.00  167.00   1.0000    5.0000
omega____ theta____ kappa____ phi______ frames
    -       92.5000   45.0000   60.0000 102

115 omega   18.00   96.00   1.0000    5.0000
omega____ theta____ kappa____ phi______ frames
    -       92.5000 -125.0000 -120.0000 78

116 omega   62.00  167.00   1.0000    5.0000
omega____ theta____ kappa____ phi______ frames
    -       92.5000   61.0000  -60.0000 105

117 omega   59.00  171.00   1.0000    5.0000
omega____ theta____ kappa____ phi______ frames
    -       92.5000   77.0000  -90.0000 112

118 omega   62.00  170.00   1.0000    5.0000
omega____ theta____ kappa____ phi______ frames
    -       92.5000   30.0000 -150.0000 108

119 omega   65.00  167.00   1.0000    5.0000
omega____ theta____ kappa____ phi______ frames
    -       92.5000   45.0000   90.0000 102

120 omega   70.00  167.00   1.0000    5.0000
omega____ theta____ kappa____ phi______ frames
    -       92.5000  130.0000   71.0000 97

121 omega    8.00  132.00   1.0000    5.0000
omega____ theta____ kappa____ phi______ frames
    -       92.5000  -92.0000 -148.0000 124

122 omega   18.00   77.00   1.0000    5.0000
omega____ theta____ kappa____ phi______ frames
    -       92.5000  -45.0000   90.0000 59

123 omega   14.00  126.00   1.0000    5.0000
omega____ theta____ kappa____ phi______ frames
    -       92.5000  -77.0000 -120.0000 112

124 omega   59.00  171.00   1.0000    5.0000
omega____ theta____ kappa____ phi______ frames
    -       92.5000   77.0000  150.0000 112

125 omega   59.00  171.00   1.0000    5.0000
omega____ theta____ kappa____ phi______ frames
    -       92.5000   77.0000    0.0000 112

126 omega   62.00  170.00   1.0000    5.0000
omega____ theta____ kappa____ phi______ frames
    -       92.5000   30.0000   30.0000 108

127 omega   59.00  171.00   1.0000    5.0000
omega____ theta____ kappa____ phi______ frames
    -       92.5000   77.0000 -180.0000 112

128 omega   14.00  126.00   1.0000    5.0000
omega____ theta____ kappa____ phi______ frames
    -       92.5000  -77.0000   60.0000 112

129 omega   65.00  167.00   1.0000    5.0000
omega____ theta____ kappa____ phi______ frames
    -       92.5000   45.0000  -90.0000 102

130 omega   18.00   96.00   1.0000    5.0000
omega____ theta____ kappa____ phi______ frames
    -       92.5000 -125.0000 -150.0000 78

131 omega   59.00  171.00   1.0000    5.0000
omega____ theta____ kappa____ phi______ frames
    -       92.5000   77.0000   90.0000 112

132 omega   15.00   69.00   1.0000    5.0000
omega____ theta____ kappa____ phi______ frames
    -       92.5000  -30.0000  120.0000 54
;
_diffrn_measurement_device_type 'Xcalibur, Atlas, Gemini ultra'
_diffrn_measurement_method '\w scans'
_diffrn_orient_matrix_UB_11 0.0024727000
_diffrn_orient_matrix_UB_12 -0.1047309000
_diffrn_orient_matrix_UB_13 0.1053308000
_diffrn_orient_matrix_UB_21 -0.0508885000
_diffrn_orient_matrix_UB_22 0.0939069000
_diffrn_orient_matrix_UB_23 0.0739656000
_diffrn_orient_matrix_UB_31 -0.1857465000
_diffrn_orient_matrix_UB_32 -0.0054544000
_diffrn_orient_matrix_UB_33 0.0044315000
_diffrn_radiation_monochromator mirror
_diffrn_radiation_probe x-ray
_diffrn_radiation_type 'Cu K\a'
_diffrn_radiation_wavelength 1.5418
_diffrn_reflns_av_R_equivalents 0.0330
_diffrn_reflns_av_unetI/netI 0.0101
_diffrn_reflns_limit_h_max 8
_diffrn_reflns_limit_h_min -9
_diffrn_reflns_limit_k_max 13
_diffrn_reflns_limit_k_min -13
_diffrn_reflns_limit_l_max 14
_diffrn_reflns_limit_l_min -14
_diffrn_reflns_number 60286
_diffrn_reflns_theta_full 66.67
_diffrn_reflns_theta_max 66.67
_diffrn_reflns_theta_min 3.69
_diffrn_source 'Enhance Ultra (Cu) X-ray Source'
_exptl_absorpt_coefficient_mu 1.157
_exptl_absorpt_correction_T_max 1.00000
_exptl_absorpt_correction_T_min 0.75573
_exptl_absorpt_correction_type multi-scan
_exptl_absorpt_process_details
;
CrysAlisPro, Agilent Technologies,
Version 1.171.35.19 (release 27-10-2011 CrysAlis171 .NET)
(compiled Oct 27 2011,15:02:11)
Empirical absorption correction using spherical harmonics,
 implemented in SCALE3 ABSPACK scaling algorithm.
;
_exptl_crystal_colour colourless
_exptl_crystal_colour_primary colourless
_exptl_crystal_density_diffrn 1.498
_exptl_crystal_density_method 'not measured'
_exptl_crystal_description rhombohedral
_exptl_crystal_F_000 508
_exptl_crystal_size_max 0.4
_exptl_crystal_size_mid 0.35
_exptl_crystal_size_min 0.15
_refine_diff_density_max 0.212
_refine_diff_density_min -0.272
_refine_diff_density_rms 0.036
_refine_ls_extinction_method none
_refine_ls_goodness_of_fit_ref 1.046
_refine_ls_hydrogen_treatment constr
_refine_ls_matrix_type full
_refine_ls_number_parameters 327
_refine_ls_number_reflns 3923
_refine_ls_number_restraints 0
_refine_ls_restrained_S_all 1.046
_refine_ls_R_factor_all 0.0285
_refine_ls_R_factor_gt 0.0275
_refine_ls_shift/su_max 0.002
_refine_ls_shift/su_mean 0.000
_refine_ls_structure_factor_coef Fsqd
_refine_ls_weighting_details 'calc w=1/[\s^2^(Fo^2^)+(0.0351P)^2^+0.4509P] where P=(Fo^2^+2Fc^2^)/3'
_refine_ls_weighting_scheme calc
_refine_ls_wR_factor_gt 0.0704
_refine_ls_wR_factor_ref 0.0711
_reflns_number_gt 3779
_reflns_number_total 3923
_reflns_threshold_expression >2sigma(I)
_cod_data_source_file c3cp55354j2.cif
_cod_data_source_block (2)pmimlitdi
_cod_depositor_comments 'Adding full bibliography for 7215770--7215772.cif.'
_cod_original_cell_volume 1113.43(3)
_cod_database_code 7215771

loop_
_space_group_symop_id
_space_group_symop_operation_xyz
1 'x, y, z'
2 '-x, -y, -z'

loop_
_atom_site_label
_atom_site_type_symbol
_atom_site_fract_x
_atom_site_fract_y
_atom_site_fract_z
_atom_site_U_iso_or_equiv
_atom_site_adp_type
_atom_site_occupancy
_atom_site_symmetry_multiplicity
_atom_site_calc_flag
_atom_site_refinement_flags
F1 F 0.40736(9) 0.89843(6) 0.18475(6) 0.02429(16) Uani 1 1 d .
F2 F 0.66713(9) 0.89327(6) 0.10942(6) 0.02599(17) Uani 1 1 d .
F3 F 0.48989(10) 0.87050(6) 0.01697(6) 0.03043(18) Uani 1 1 d .
F4 F 0.65509(8) -0.06232(6) 0.63472(6) 0.02724(17) Uani 1 1 d .
F5 F 0.48903(9) -0.19193(6) 0.65276(6) 0.02606(17) Uani 1 1 d .
F6 F 0.49314(9) -0.11681(6) 0.79112(6) 0.02623(17) Uani 1 1 d .
N1 N 0.52839(11) 0.65946(8) 0.27473(8) 0.0166(2) Uani 1 1 d .
N2 N 0.62374(12) 0.63134(9) 0.09668(8) 0.0189(2) Uani 1 1 d .
N3 N 0.75780(15) 0.32354(10) 0.10121(9) 0.0307(3) Uani 1 1 d .
N4 N 0.58242(12) 0.36817(9) 0.45872(8) 0.0184(2) Uani 1 1 d .
N5 N 0.39573(12) 0.13081(9) 0.61261(8) 0.0165(2) Uani 1 1 d .
N6 N 0.21646(12) -0.00759(9) 0.64164(8) 0.0189(2) Uani 1 1 d .
N7 N -0.17611(12) 0.16254(9) 0.59196(8) 0.0211(2) Uani 1 1 d .
N8 N 0.17522(13) 0.42562(10) 0.52498(10) 0.0262(2) Uani 1 1 d .
N9 N 0.11943(12) 0.41002(10) 0.23050(8) 0.0226(2) Uani 1 1 d .
N10 N 0.08625(12) 0.23771(9) 0.20479(8) 0.0217(2) Uani 1 1 d .
C1 C 0.55822(14) 0.70795(10) 0.16430(9) 0.0174(2) Uani 1 1 d .
C2 C 0.63774(14) 0.52122(10) 0.17043(10) 0.0175(2) Uani 1 1 d .
C3 C 0.58038(13) 0.53773(10) 0.27888(9) 0.0160(2) Uani 1 1 d .
C4 C 0.70365(15) 0.41064(11) 0.13326(10) 0.0211(3) Uani 1 1 d .
C5 C 0.57879(13) 0.44547(10) 0.37993(9) 0.0163(2) Uani 1 1 d .
C6 C 0.52988(15) 0.84265(11) 0.11841(9) 0.0196(2) Uani 1 1 d .
C7 C 0.36886(14) 0.01358(10) 0.64221(9) 0.0166(2) Uani 1 1 d .
C8 C 0.13564(14) 0.10741(11) 0.60774(9) 0.0178(2) Uani 1 1 d .
C9 C 0.24409(14) 0.19159(10) 0.58999(9) 0.0170(2) Uani 1 1 d .
C10 C -0.03691(15) 0.13471(10) 0.59769(9) 0.0192(2) Uani 1 1 d .
C11 C 0.20836(14) 0.32135(11) 0.55378(10) 0.0193(2) Uani 1 1 d .
C12 C 0.50124(15) -0.08936(10) 0.68008(10) 0.0190(2) Uani 1 1 d .
C13 C 0.16604(15) 0.33353(11) 0.16199(10) 0.0230(3) Uani 1 1 d .
H13 H 0.2436 0.3457 0.0938 0.028 Uiso 1 1 calc R
C14 C -0.01543(15) 0.25266(11) 0.30415(10) 0.0218(3) Uani 1 1 d .
H14 H -0.0866 0.1977 0.3521 0.026 Uiso 1 1 calc R
C15 C 0.00537(15) 0.36046(12) 0.32044(10) 0.0223(3) Uani 1 1 d .
H15 H -0.0483 0.3955 0.3821 0.027 Uiso 1 1 calc R
C16 C 0.10044(17) 0.13407(12) 0.15358(11) 0.0280(3) Uani 1 1 d .
H16A H 0.1535 0.0600 0.1998 0.042 Uiso 1 1 calc R
H16B H 0.1685 0.1505 0.0787 0.042 Uiso 1 1 calc R
H16C H -0.0112 0.1224 0.1479 0.042 Uiso 1 1 calc R
C17 C 0.16924(16) 0.53147(12) 0.20979(11) 0.0265(3) Uani 1 1 d .
H17A H 0.2726 0.5362 0.1530 0.032 Uiso 1 1 calc R
H17B H 0.1941 0.5429 0.2796 0.032 Uiso 1 1 calc R
C18 C 0.03351(16) 0.63319(12) 0.16934(11) 0.0254(3) Uani 1 1 d .
H18A H -0.0694 0.6298 0.2266 0.030 Uiso 1 1 calc R
H18B H 0.0073 0.6215 0.1000 0.030 Uiso 1 1 calc R
C19 C 0.08938(18) 0.75752(12) 0.14676(11) 0.0300(3) Uani 1 1 d .
H19A H 0.1241 0.7663 0.2136 0.045 Uiso 1 1 calc R
H19B H -0.0036 0.8220 0.1279 0.045 Uiso 1 1 calc R
H19C H 0.1836 0.7643 0.0842 0.045 Uiso 1 1 calc R
Li1 Li 0.5766(2) 0.23544(17) 0.60327(16) 0.0186(4) Uani 1 1 d .

loop_
_atom_site_aniso_label
_atom_site_aniso_U_11
_atom_site_aniso_U_22
_atom_site_aniso_U_33
_atom_site_aniso_U_23
_atom_site_aniso_U_13
_atom_site_aniso_U_12
F1 0.0217(4) 0.0197(3) 0.0276(4) -0.0050(3) -0.0004(3) 0.0012(3)
F2 0.0222(4) 0.0220(4) 0.0316(4) -0.0027(3) -0.0010(3) -0.0066(3)
F3 0.0476(5) 0.0223(4) 0.0211(4) 0.0006(3) -0.0141(3) -0.0029(3)
F4 0.0145(3) 0.0257(4) 0.0372(4) -0.0016(3) -0.0038(3) -0.0010(3)
F5 0.0310(4) 0.0183(3) 0.0318(4) -0.0093(3) -0.0101(3) -0.0007(3)
F6 0.0326(4) 0.0252(4) 0.0199(4) -0.0037(3) -0.0093(3) 0.0012(3)
N1 0.0145(5) 0.0169(5) 0.0178(5) -0.0025(4) -0.0030(4) -0.0026(4)
N2 0.0174(5) 0.0203(5) 0.0173(5) -0.0032(4) -0.0026(4) -0.0010(4)
N3 0.0368(7) 0.0271(6) 0.0268(6) -0.0107(5) -0.0050(5) 0.0043(5)
N4 0.0182(5) 0.0181(5) 0.0185(5) -0.0047(4) -0.0017(4) -0.0026(4)
N5 0.0139(5) 0.0181(5) 0.0175(5) -0.0047(4) -0.0028(4) -0.0014(4)
N6 0.0167(5) 0.0210(5) 0.0194(5) -0.0045(4) -0.0029(4) -0.0041(4)
N7 0.0158(6) 0.0240(5) 0.0234(5) -0.0038(4) -0.0037(4) -0.0043(4)
N8 0.0192(5) 0.0219(6) 0.0393(6) -0.0071(5) -0.0108(5) -0.0005(4)
N9 0.0159(5) 0.0286(6) 0.0228(5) -0.0050(4) -0.0028(4) -0.0041(4)
N10 0.0178(5) 0.0254(5) 0.0198(5) -0.0051(4) -0.0019(4) 0.0000(4)
C1 0.0143(6) 0.0201(6) 0.0170(6) -0.0032(4) -0.0027(4) -0.0023(4)
C2 0.0142(6) 0.0184(6) 0.0191(6) -0.0040(4) -0.0033(4) -0.0006(4)
C3 0.0124(5) 0.0174(5) 0.0179(5) -0.0029(4) -0.0030(4) -0.0025(4)
C4 0.0208(6) 0.0241(6) 0.0165(6) -0.0029(5) -0.0036(5) -0.0009(5)
C5 0.0119(5) 0.0184(6) 0.0199(6) -0.0082(5) -0.0014(4) -0.0019(4)
C6 0.0197(6) 0.0211(6) 0.0168(6) -0.0031(5) -0.0028(4) -0.0020(5)
C7 0.0154(6) 0.0188(6) 0.0160(5) -0.0049(4) -0.0019(4) -0.0031(4)
C8 0.0131(6) 0.0226(6) 0.0179(6) -0.0056(4) -0.0025(4) -0.0024(4)
C9 0.0140(5) 0.0199(6) 0.0170(5) -0.0050(4) -0.0025(4) -0.0016(4)
C10 0.0192(7) 0.0207(6) 0.0179(6) -0.0039(4) -0.0018(4) -0.0062(5)
C11 0.0111(5) 0.0250(7) 0.0236(6) -0.0078(5) -0.0046(4) -0.0023(5)
C12 0.0192(6) 0.0186(6) 0.0201(6) -0.0048(4) -0.0035(5) -0.0041(5)
C13 0.0159(6) 0.0296(6) 0.0201(6) -0.0034(5) -0.0009(5) -0.0013(5)
C14 0.0165(6) 0.0276(6) 0.0187(6) -0.0033(5) -0.0010(5) -0.0016(5)
C15 0.0154(6) 0.0312(7) 0.0195(6) -0.0060(5) -0.0020(5) -0.0022(5)
C16 0.0278(7) 0.0269(7) 0.0273(7) -0.0100(5) 0.0000(5) 0.0005(5)
C17 0.0202(6) 0.0317(7) 0.0295(7) -0.0064(5) -0.0042(5) -0.0093(5)
C18 0.0213(6) 0.0315(7) 0.0245(6) -0.0061(5) -0.0028(5) -0.0080(5)
C19 0.0306(7) 0.0323(7) 0.0292(7) -0.0097(6) -0.0028(6) -0.0089(6)
Li1 0.0145(9) 0.0202(9) 0.0208(10) -0.0035(8) -0.0034(7) -0.0029(7)

loop_
_atom_type_symbol
_atom_type_description
_atom_type_scat_dispersion_real
_atom_type_scat_dispersion_imag
_atom_type_scat_source
C C 0.0181 0.0091 'International Tables Vol C Tables 4.2.6.8 and 6.1.1.4'
H H 0.0000 0.0000 'International Tables Vol C Tables 4.2.6.8 and 6.1.1.4'
F F 0.0727 0.0534 'International Tables Vol C Tables 4.2.6.8 and 6.1.1.4'
Li Li 0.0008 0.0003 'International Tables Vol C Tables 4.2.6.8 and 6.1.1.4'
N N 0.0311 0.0180 'International Tables Vol C Tables 4.2.6.8 and 6.1.1.4'

loop_
_geom_angle_atom_site_label_1
_geom_angle_atom_site_label_2
_geom_angle_atom_site_label_3
_geom_angle
_geom_angle_site_symmetry_1
_geom_angle_site_symmetry_3
C1 N1 C3 101.87(9) . .
C1 N1 Li1 123.62(9) . 2_666
C3 N1 Li1 134.50(9) . 2_666
C1 N2 C2 102.12(9) . .
C5 N4 Li1 176.77(11) . .
C7 N5 C9 102.04(9) . .
C7 N5 Li1 140.77(9) . .
C9 N5 Li1 117.01(9) . .
C7 N6 C8 101.96(9) . .
C10 N7 Li1 167.96(11) . 1_455
C13 N9 C15 108.44(10) . .
C13 N9 C17 125.97(10) . .
C15 N9 C17 125.39(10) . .
C13 N10 C14 108.91(10) . .
C13 N10 C16 125.61(10) . .
C14 N10 C16 125.46(10) . .
N1 C1 C6 121.63(10) . .
N2 C1 N1 117.50(10) . .
N2 C1 C6 120.75(10) . .
N2 C2 C3 109.48(10) . .
N2 C2 C4 121.29(10) . .
C3 C2 C4 129.24(11) . .
N1 C3 C2 109.02(10) . .
N1 C3 C5 124.09(10) . .
C2 C3 C5 126.86(10) . .
N3 C4 C2 178.49(13) . .
N4 C5 C3 177.11(12) . .
F1 C6 F2 106.58(9) . .
F1 C6 C1 111.42(9) . .
F2 C6 C1 111.72(9) . .
F3 C6 F1 108.06(9) . .
F3 C6 F2 106.90(9) . .
F3 C6 C1 111.88(10) . .
N5 C7 C12 121.85(10) . .
N6 C7 N5 117.35(10) . .
N6 C7 C12 120.73(10) . .
N6 C8 C9 109.69(10) . .
N6 C8 C10 123.93(10) . .
C9 C8 C10 126.32(11) . .
N5 C9 C8 108.96(10) . .
N5 C9 C11 123.75(10) . .
C8 C9 C11 127.29(10) . .
N7 C10 C8 176.03(12) . .
N8 C11 C9 178.20(12) . .
F4 C12 C7 111.65(9) . .
F5 C12 F4 107.33(9) . .
F5 C12 F6 106.42(9) . .
F5 C12 C7 112.03(10) . .
F6 C12 F4 106.54(9) . .
F6 C12 C7 112.50(9) . .
N9 C13 H13 125.7 . .
N10 C13 N9 108.64(10) . .
N10 C13 H13 125.7 . .
N10 C14 H14 126.5 . .
C15 C14 N10 106.95(11) . .
C15 C14 H14 126.5 . .
N9 C15 H15 126.5 . .
C14 C15 N9 107.05(11) . .
C14 C15 H15 126.5 . .
N10 C16 H16A 109.5 . .
N10 C16 H16B 109.5 . .
N10 C16 H16C 109.5 . .
H16A C16 H16B 109.5 . .
H16A C16 H16C 109.5 . .
H16B C16 H16C 109.5 . .
N9 C17 H17A 109.2 . .
N9 C17 H17B 109.2 . .
N9 C17 C18 111.90(10) . .
H17A C17 H17B 107.9 . .
C18 C17 H17A 109.2 . .
C18 C17 H17B 109.2 . .
C17 C18 H18A 109.5 . .
C17 C18 H18B 109.5 . .
C17 C18 C19 110.79(11) . .
H18A C18 H18B 108.1 . .
C19 C18 H18A 109.5 . .
C19 C18 H18B 109.5 . .
C18 C19 H19A 109.5 . .
C18 C19 H19B 109.5 . .
C18 C19 H19C 109.5 . .
H19A C19 H19B 109.5 . .
H19A C19 H19C 109.5 . .
H19B C19 H19C 109.5 . .
N4 Li1 N1 101.31(9) . 2_666
N4 Li1 N5 108.89(9) . .
N5 Li1 N1 104.08(9) . 2_666
N7 Li1 N1 118.13(10) 1_655 2_666
N7 Li1 N4 100.75(9) 1_655 .
N7 Li1 N5 121.52(10) 1_655 .

loop_
_geom_bond_atom_site_label_1
_geom_bond_atom_site_label_2
_geom_bond_distance
_geom_bond_site_symmetry_2
F1 C6 1.3384(14) .
F2 C6 1.3457(14) .
F3 C6 1.3303(14) .
F4 C12 1.3397(14) .
F5 C12 1.3345(14) .
F6 C12 1.3396(14) .
N1 C1 1.3434(15) .
N1 C3 1.3676(15) .
N1 Li1 2.129(2) 2_666
N2 C1 1.3378(15) .
N2 C2 1.3595(15) .
N3 C4 1.1467(16) .
N4 C5 1.1466(15) .
N4 Li1 2.044(2) .
N5 C7 1.3471(15) .
N5 C9 1.3611(15) .
N5 Li1 2.062(2) .
N6 C7 1.3332(15) .
N6 C8 1.3610(15) .
N7 C10 1.1473(16) .
N7 Li1 2.044(2) 1_455
N8 C11 1.1506(16) .
N9 C13 1.3325(16) .
N9 C15 1.3822(16) .
N9 C17 1.4714(16) .
N10 C13 1.3253(17) .
N10 C14 1.3786(15) .
N10 C16 1.4658(16) .
C1 C6 1.4916(16) .
C2 C3 1.3932(16) .
C2 C4 1.4310(16) .
C3 C5 1.4264(16) .
C7 C12 1.4993(16) .
C8 C9 1.3888(16) .
C8 C10 1.4280(16) .
C9 C11 1.4284(16) .
C13 H13 0.9500 .
C14 H14 0.9500 .
C14 C15 1.3518(18) .
C15 H15 0.9500 .
C16 H16A 0.9800 .
C16 H16B 0.9800 .
C16 H16C 0.9800 .
C17 H17A 0.9900 .
C17 H17B 0.9900 .
C17 C18 1.5190(18) .
C18 H18A 0.9900 .
C18 H18B 0.9900 .
C18 C19 1.5219(18) .
C19 H19A 0.9800 .
C19 H19B 0.9800 .
C19 H19C 0.9800 .
Li1 N1 2.129(2) 2_666
Li1 N7 2.044(2) 1_655

loop_
_geom_hbond_atom_site_label_D
_geom_hbond_atom_site_label_H
_geom_hbond_atom_site_label_A
_geom_hbond_distance_DH
_geom_hbond_distance_HA
_geom_hbond_distance_DA
_geom_hbond_angle_DHA
_geom_hbond_site_symmetry_A
C13 H13 N2 0.95 2.38 3.3059(15) 164.5 2_665
C16 H16A F1 0.98 2.52 3.3315(15) 139.6 1_545

loop_
_geom_torsion_atom_site_label_1
_geom_torsion_atom_site_label_2
_geom_torsion_atom_site_label_3
_geom_torsion_atom_site_label_4
_geom_torsion
_geom_torsion_site_symmetry_1
_geom_torsion_site_symmetry_4
N1 C1 C6 F1 -29.54(15) . .
N1 C1 C6 F2 89.55(13) . .
N1 C1 C6 F3 -150.64(10) . .
N2 C1 C6 F1 154.36(10) . .
N2 C1 C6 F2 -86.55(13) . .
N2 C1 C6 F3 33.26(15) . .
N2 C2 C3 N1 0.27(13) . .
N2 C2 C3 C5 -178.01(10) . .
N5 C7 C12 F4 -28.33(15) . .
N5 C7 C12 F5 -148.75(10) . .
N5 C7 C12 F6 91.41(13) . .
N6 C7 C12 F4 154.84(10) . .
N6 C7 C12 F5 34.42(15) . .
N6 C7 C12 F6 -85.42(13) . .
N6 C8 C9 N5 -0.06(13) . .
N6 C8 C9 C11 179.82(11) . .
N9 C17 C18 C19 -179.06(10) . .
N10 C14 C15 N9 0.12(13) . .
C1 N1 C3 C2 -0.12(12) . .
C1 N1 C3 C5 178.21(10) . .
C1 N2 C2 C3 -0.28(12) . .
C1 N2 C2 C4 179.88(11) . .
C2 N2 C1 N1 0.23(13) . .
C2 N2 C1 C6 176.49(10) . .
C3 N1 C1 N2 -0.07(13) . .
C3 N1 C1 C6 -176.30(10) . .
C4 C2 C3 N1 -179.91(11) . .
C4 C2 C3 C5 1.8(2) . .
C7 N5 C9 C8 0.22(12) . .
C7 N5 C9 C11 -179.67(11) . .
C7 N5 Li1 N1 -113.37(14) . 2_666
C7 N5 Li1 N4 139.20(13) . .
C7 N5 Li1 N7 23.0(2) . 1_655
C7 N6 C8 C9 -0.13(12) . .
C7 N6 C8 C10 -177.53(11) . .
C8 N6 C7 N5 0.30(13) . .
C8 N6 C7 C12 177.27(10) . .
C9 N5 C7 N6 -0.34(13) . .
C9 N5 C7 C12 -177.27(10) . .
C9 N5 Li1 N1 60.71(12) . 2_666
C9 N5 Li1 N4 -46.73(13) . .
C9 N5 Li1 N7 -162.90(10) . 1_655
C10 C8 C9 N5 177.26(11) . .
C10 C8 C9 C11 -2.85(19) . .
C13 N9 C15 C14 -0.08(13) . .
C13 N9 C17 C18 100.24(14) . .
C13 N10 C14 C15 -0.12(14) . .
C14 N10 C13 N9 0.07(14) . .
C15 N9 C13 N10 0.01(13) . .
C15 N9 C17 C18 -74.15(15) . .
C16 N10 C13 N9 178.66(11) . .
C16 N10 C14 C15 -178.71(11) . .
C17 N9 C13 N10 -175.18(11) . .
C17 N9 C15 C14 175.14(11) . .
Li1 N1 C1 N2 -179.59(10) 2_666 .
Li1 N1 C1 C6 4.18(16) 2_666 .
Li1 N1 C3 C2 179.32(10) 2_666 .
Li1 N1 C3 C5 -2.35(18) 2_666 .
Li1 N5 C7 N6 174.26(12) . .
Li1 N5 C7 C12 -2.7(2) . .
Li1 N5 C9 C8 -175.95(9) . .
Li1 N5 C9 C11 4.16(15) . .
